data_4518566
loop_
_publ_author_name
'Li, Huaifeng'
'Lupp, Daniel'
'Das, Pradip K.'
'Yang, Li'
'Gon\,calves, Th\'eo P.'
'Huang, Mei-Hui'
'El Hajoui, Marwa'
'Liang, Lan-Chang'
'Huang, Kuo-Wei'

_publ_section_title
;
 Redox-Neutral Imination of Alcohol with Azide: A Sustainable Alternative
 to the Staudinger/Aza-Wittig Reaction
;
_journal_issue 7
_journal_name_full 'ACS Catalysis'
_journal_page_first 4071
_journal_page_last 4076
_journal_paper_doi 10.1021/acscatal.1c00379
_journal_volume 11
_journal_year 2021
_chemical_formula_moiety 'C18 H25 Cl N3 Ni P'
_chemical_formula_sum 'C18 H25 Cl N3 Ni P'
_chemical_formula_weight 408.54
_space_group_crystal_system monoclinic
_space_group_IT_number 14
_space_group_name_Hall '-P 2ybc'
_space_group_name_H-M_alt 'P 1 21/c 1'
_atom_sites_solution_hydrogens geom
_audit_creation_date 2019-02-14
_audit_creation_method
;
Olex2 1.2
(compiled 2018.05.29 svn.r3508 for OlexSys, GUI svn.r5506)
;
_cell_angle_alpha 90
_cell_angle_beta 118.179(3)
_cell_angle_gamma 90
_cell_formula_units_Z 4
_cell_length_a 16.1382(15)
_cell_length_b 8.1442(8)
_cell_length_c 16.0627(18)
_cell_measurement_reflns_used 9873
_cell_measurement_temperature 120(2)
_cell_measurement_theta_max 26.77
_cell_measurement_theta_min 2.54
_cell_volume 1860.9(3)
_computing_cell_refinement 'SAINT V8.38A (?, 2016)'
_computing_data_collection 'Bruker APEX2'
_computing_data_reduction 'SAINT V8.38A (?, 2016)'
_computing_molecular_graphics 'Olex2 (Dolomanov et al., 2009)'
_computing_publication_material 'Olex2 (Dolomanov et al., 2009)'
_computing_structure_refinement 'ShelXL (Sheldrick, 2015)'
_computing_structure_solution 'SHELXT 2014/5 (Sheldrick, 2014)'
_diffrn_ambient_temperature 119.99
_diffrn_measured_fraction_theta_full 0.854
_diffrn_measured_fraction_theta_max 0.867
_diffrn_measurement_device_type 'Bruker APEX-II CCD'
_diffrn_measurement_method '\f and \w scans'
_diffrn_radiation_type MoK\a
_diffrn_radiation_wavelength 0.71073
_diffrn_reflns_av_R_equivalents 0.0986
_diffrn_reflns_av_unetI/netI 0.0524
_diffrn_reflns_Laue_measured_fraction_full 0.854
_diffrn_reflns_Laue_measured_fraction_max 0.867
_diffrn_reflns_limit_h_max 20
_diffrn_reflns_limit_h_min -20
_diffrn_reflns_limit_k_max 10
_diffrn_reflns_limit_k_min -10
_diffrn_reflns_limit_l_max 20
_diffrn_reflns_limit_l_min -20
_diffrn_reflns_number 51312
_diffrn_reflns_point_group_measured_fraction_full 0.854
_diffrn_reflns_point_group_measured_fraction_max 0.867
_diffrn_reflns_theta_full 25.242
_diffrn_reflns_theta_max 26.926
_diffrn_reflns_theta_min 2.537
_diffrn_standards_number 0
_exptl_absorpt_coefficient_mu 1.277
_exptl_absorpt_correction_T_max 0.7455
_exptl_absorpt_correction_T_min 0.6228
_exptl_absorpt_correction_type multi-scan
_exptl_absorpt_process_details
;
SADABS-2016/2 (Bruker,2016/2) was used for absorption correction.
wR2(int) was 0.1584 before and 0.0972 after correction.
The Ratio of minimum to maximum transmission is 0.8354.
The \l/2 correction factor is Not present.
;
_exptl_crystal_colour 'clear yellowish orange'
_exptl_crystal_colour_lustre clear
_exptl_crystal_colour_modifier yellowish
_exptl_crystal_colour_primary orange
_exptl_crystal_density_diffrn 1.458
_exptl_crystal_description Block
_exptl_crystal_F_000 856
_exptl_crystal_size_max 0.22
_exptl_crystal_size_mid 0.2
_exptl_crystal_size_min 0.18
_refine_diff_density_max 0.566
_refine_diff_density_min -0.584
_refine_diff_density_rms 0.080
_refine_ls_extinction_method none
_refine_ls_goodness_of_fit_ref 1.078
_refine_ls_hydrogen_treatment constr
_refine_ls_matrix_type full
_refine_ls_number_parameters 223
_refine_ls_number_reflns 3503
_refine_ls_number_restraints 0
_refine_ls_restrained_S_all 1.078
_refine_ls_R_factor_all 0.0576
_refine_ls_R_factor_gt 0.0407
_refine_ls_shift/su_max 0.001
_refine_ls_shift/su_mean 0.000
_refine_ls_structure_factor_coef Fsqd
_refine_ls_weighting_details 'w=1/[\s^2^(Fo^2^)+(0.0350P)^2^+2.0596P] where P=(Fo^2^+2Fc^2^)/3'
_refine_ls_weighting_scheme calc
_refine_ls_wR_factor_gt 0.0903
_refine_ls_wR_factor_ref 0.0959
_reflns_Friedel_coverage 0.000
_reflns_number_gt 2817
_reflns_number_total 3503
_reflns_threshold_expression 'I > 2\s(I)'
_cod_data_source_file cs1c00379_si_005.cif
_cod_data_source_block kkk_a
_cod_depositor_comments 'Adding full bibliography for 4518564--4518568.cif.'
_cod_database_code 4518566
_shelx_shelxl_version_number 2016/6
_shelx_space_group_comment
;
The symmetry employed for this shelxl refinement is uniquely defined
by the following loop, which should always be used as a source of
symmetry information in preference to the above space-group names.
They are only intended as comments.
;
_shelx_estimated_absorpt_t_max 0.803
_shelx_estimated_absorpt_t_min 0.766
_olex2_refinement_description
;
1. Fixed Uiso
 At 1.2 times of:
  All C(H) groups
 At 1.5 times of:
  All C(H,H,H) groups
2.a Aromatic/amide H refined with riding coordinates:
 C7(H7), C10(H10), C2(H2), C4(H4), C9(H9), C8(H8), C3(H3)
2.b Idealised Me refined as rotating group:
 C13(H13A,H13B,H13C), C17(H17A,H17B,H17C), C14(H14A,H14B,H14C), C16(H16A,H16B,
 H16C), C18(H18A,H18B,H18C), C12(H12A,H12B,H12C)
;
_olex2_submission_special_instructions 'No special instructions were received'

loop_
_space_group_symop_operation_xyz
'x, y, z'
'-x, y+1/2, -z+1/2'
'-x, -y, -z'
'x, -y-1/2, z-1/2'

loop_
_atom_site_label
_atom_site_type_symbol
_atom_site_fract_x
_atom_site_fract_y
_atom_site_fract_z
_atom_site_U_iso_or_equiv
_atom_site_adp_type
_atom_site_occupancy
_atom_site_site_symmetry_order
_atom_site_calc_flag
_atom_site_refinement_flags_posn
_atom_site_refinement_flags_adp
_atom_site_refinement_flags_occupancy
_atom_site_disorder_assembly
_atom_site_disorder_group
Ni1 Ni 0.69116(3) 0.54943(4) 0.74242(3) 0.01552(12) Uani 1 1 d . . . . .
P1 P 0.79313(5) 0.72326(9) 0.83943(6) 0.01387(17) Uani 1 1 d . . . . .
Cl1 Cl 0.58908(6) 0.56884(12) 0.79278(7) 0.0387(3) Uani 1 1 d . . . . .
N3 N 0.61869(18) 0.3980(3) 0.63655(19) 0.0177(5) Uani 1 1 d . . . . .
N2 N 0.78315(17) 0.5141(3) 0.70646(18) 0.0146(5) Uani 1 1 d . . . . .
N1 N 0.88557(17) 0.6994(3) 0.82045(19) 0.0177(5) Uani 1 1 d . . . . .
C6 C 0.6668(2) 0.3487(3) 0.5906(2) 0.0175(6) Uani 1 1 d . . . . .
C5 C 0.7650(2) 0.4037(3) 0.6363(2) 0.0162(6) Uani 1 1 d . . . . .
C7 C 0.6245(2) 0.2549(4) 0.5085(2) 0.0241(7) Uani 1 1 d . . . . .
H7 H 0.659008 0.223132 0.476858 0.029 Uiso 1 1 calc R . . . .
C10 C 0.5287(2) 0.3499(4) 0.6027(3) 0.0266(7) Uani 1 1 d . . . . .
H10 H 0.494932 0.382328 0.634945 0.032 Uiso 1 1 calc R . . . .
C1 C 0.8708(2) 0.5876(3) 0.7554(2) 0.0164(6) Uani 1 1 d . . . . .
C2 C 0.9427(2) 0.5316(4) 0.7336(2) 0.0200(6) Uani 1 1 d . . . . .
H2 H 1.004172 0.576321 0.766850 0.024 Uiso 1 1 calc R . . . .
C11 C 0.7550(2) 0.9406(4) 0.8081(2) 0.0208(6) Uani 1 1 d . . . . .
C4 C 0.8329(2) 0.3509(4) 0.6147(2) 0.0215(7) Uani 1 1 d . . . . .
H4 H 0.818911 0.272455 0.566111 0.026 Uiso 1 1 calc R . . . .
C9 C 0.4839(3) 0.2544(5) 0.5221(3) 0.0323(8) Uani 1 1 d . . . . .
H9 H 0.420594 0.220915 0.500253 0.039 Uiso 1 1 calc R . . . .
C15 C 0.8430(2) 0.6754(4) 0.9673(2) 0.0223(7) Uani 1 1 d . . . . .
C13 C 0.8346(3) 1.0622(4) 0.8595(3) 0.0348(9) Uani 1 1 d . . . . .
H13A H 0.814021 1.172152 0.832898 0.052 Uiso 1 1 calc GR . . . .
H13B H 0.889118 1.029501 0.852045 0.052 Uiso 1 1 calc GR . . . .
H13C H 0.851829 1.063413 0.926766 0.052 Uiso 1 1 calc GR . . . .
C8 C 0.5314(3) 0.2084(4) 0.4737(3) 0.0301(8) Uani 1 1 d . . . . .
H8 H 0.500764 0.145703 0.417363 0.036 Uiso 1 1 calc R . . . .
C3 C 0.9242(2) 0.4156(4) 0.6662(3) 0.0234(7) Uani 1 1 d . . . . .
H3 H 0.973077 0.378082 0.653874 0.028 Uiso 1 1 calc R . . . .
C17 C 0.9381(2) 0.7618(4) 1.0241(2) 0.0271(7) Uani 1 1 d . . . . .
H17A H 0.927996 0.880316 1.025161 0.041 Uiso 1 1 calc GR . . . .
H17B H 0.978085 0.740786 0.994580 0.041 Uiso 1 1 calc GR . . . .
H17C H 0.968898 0.719533 1.088932 0.041 Uiso 1 1 calc GR . . . .
C14 C 0.6715(3) 0.9848(5) 0.8238(4) 0.0542(14) Uani 1 1 d . . . . .
H14A H 0.691814 0.988054 0.891684 0.081 Uiso 1 1 calc GR . . . .
H14B H 0.622084 0.902039 0.793711 0.081 Uiso 1 1 calc GR . . . .
H14C H 0.647081 1.092697 0.796018 0.081 Uiso 1 1 calc GR . . . .
C16 C 0.8609(3) 0.4891(5) 0.9722(3) 0.0402(9) Uani 1 1 d . . . . .
H16A H 0.896320 0.455103 1.038423 0.060 Uiso 1 1 calc GR . . . .
H16B H 0.897124 0.462760 0.939252 0.060 Uiso 1 1 calc GR . . . .
H16C H 0.800639 0.430863 0.942088 0.060 Uiso 1 1 calc GR . . . .
C18 C 0.7784(3) 0.7162(6) 1.0093(3) 0.0443(11) Uani 1 1 d . . . . .
H18A H 0.806857 0.677290 1.074713 0.066 Uiso 1 1 calc GR . . . .
H18B H 0.717555 0.662195 0.972238 0.066 Uiso 1 1 calc GR . . . .
H18C H 0.769288 0.835304 1.007894 0.066 Uiso 1 1 calc GR . . . .
C12 C 0.7242(4) 0.9495(5) 0.7026(3) 0.0464(11) Uani 1 1 d . . . . .
H12A H 0.695192 1.056592 0.678058 0.070 Uiso 1 1 calc GR . . . .
H12B H 0.678509 0.862267 0.669678 0.070 Uiso 1 1 calc GR . . . .
H12C H 0.779032 0.935519 0.692444 0.070 Uiso 1 1 calc GR . . . .

loop_
_atom_site_aniso_label
_atom_site_aniso_U_11
_atom_site_aniso_U_22
_atom_site_aniso_U_33
_atom_site_aniso_U_23
_atom_site_aniso_U_13
_atom_site_aniso_U_12
Ni1 0.0138(2) 0.01600(19) 0.0211(2) -0.00509(15) 0.01180(18) -0.00379(14)
P1 0.0132(4) 0.0141(3) 0.0172(4) -0.0021(3) 0.0095(3) -0.0019(3)
Cl1 0.0267(5) 0.0538(6) 0.0504(6) -0.0300(5) 0.0304(5) -0.0203(4)
N3 0.0170(13) 0.0155(11) 0.0220(14) -0.0021(10) 0.0105(12) -0.0038(10)
N2 0.0174(12) 0.0110(11) 0.0180(13) -0.0007(10) 0.0106(12) 0.0005(9)
N1 0.0141(12) 0.0170(12) 0.0246(14) -0.0042(10) 0.0111(12) -0.0027(10)
C6 0.0223(16) 0.0103(12) 0.0202(16) 0.0019(11) 0.0103(14) 0.0006(11)
C5 0.0215(16) 0.0115(12) 0.0194(16) 0.0038(11) 0.0128(14) 0.0006(11)
C7 0.0304(18) 0.0228(15) 0.0212(17) -0.0021(13) 0.0140(16) -0.0009(14)
C10 0.0238(17) 0.0288(17) 0.0302(19) -0.0072(15) 0.0152(16) -0.0096(14)
C1 0.0135(14) 0.0170(14) 0.0213(17) 0.0036(12) 0.0103(14) 0.0011(11)
C2 0.0170(15) 0.0218(15) 0.0263(18) 0.0022(13) 0.0145(15) 0.0013(12)
C11 0.0207(16) 0.0170(14) 0.0245(17) -0.0013(12) 0.0105(15) 0.0003(12)
C4 0.0306(18) 0.0160(14) 0.0250(17) -0.0010(12) 0.0190(16) 0.0026(13)
C9 0.0238(18) 0.0345(19) 0.033(2) -0.0103(16) 0.0086(17) -0.0131(15)
C15 0.0253(16) 0.0251(16) 0.0175(16) 0.0006(13) 0.0110(14) -0.0062(13)
C13 0.031(2) 0.0154(15) 0.045(2) -0.0027(15) 0.008(2) -0.0049(14)
C8 0.034(2) 0.0279(17) 0.0227(18) -0.0086(14) 0.0087(17) -0.0082(15)
C3 0.0255(17) 0.0219(15) 0.033(2) 0.0042(14) 0.0225(17) 0.0061(13)
C17 0.0257(17) 0.0322(17) 0.0193(17) -0.0008(14) 0.0073(15) -0.0051(14)
C14 0.048(3) 0.028(2) 0.105(4) 0.008(2) 0.052(3) 0.0137(19)
C16 0.051(3) 0.0269(18) 0.030(2) 0.0116(16) 0.009(2) -0.0057(18)
C18 0.039(2) 0.078(3) 0.027(2) -0.010(2) 0.025(2) -0.018(2)
C12 0.076(3) 0.0234(18) 0.023(2) 0.0045(15) 0.009(2) 0.0013(19)

loop_
_atom_type_symbol
_atom_type_description
_atom_type_scat_dispersion_real
_atom_type_scat_dispersion_imag
_atom_type_scat_source
C C 0.0033 0.0016 'International Tables Vol C Tables 4.2.6.8 and 6.1.1.4'
H H 0.0000 0.0000 'International Tables Vol C Tables 4.2.6.8 and 6.1.1.4'
Cl Cl 0.1484 0.1585 'International Tables Vol C Tables 4.2.6.8 and 6.1.1.4'
N N 0.0061 0.0033 'International Tables Vol C Tables 4.2.6.8 and 6.1.1.4'
Ni Ni 0.3393 1.1124 'International Tables Vol C Tables 4.2.6.8 and 6.1.1.4'
P P 0.1023 0.0942 'International Tables Vol C Tables 4.2.6.8 and 6.1.1.4'

loop_
_geom_angle_atom_site_label_1
_geom_angle_atom_site_label_2
_geom_angle_atom_site_label_3
_geom_angle
_geom_angle_site_symmetry_1
_geom_angle_site_symmetry_3
_geom_angle_publ_flag
Cl1 Ni1 P1 97.89(3) . . ?
N3 Ni1 P1 164.67(7) . . ?
N3 Ni1 Cl1 97.01(7) . . ?
N2 Ni1 P1 82.97(8) . . ?
N2 Ni1 Cl1 174.31(8) . . ?
N2 Ni1 N3 82.56(10) . . ?
N1 P1 Ni1 103.47(9) . . ?
N1 P1 C11 105.69(13) . . ?
N1 P1 C15 102.68(14) . . ?
C11 P1 Ni1 112.56(11) . . ?
C15 P1 Ni1 116.23(10) . . ?
C15 P1 C11 114.39(15) . . ?
C6 N3 Ni1 113.18(19) . . ?
C10 N3 Ni1 128.1(2) . . ?
C10 N3 C6 118.6(3) . . ?
C5 N2 Ni1 118.0(2) . . ?
C5 N2 C1 121.1(2) . . ?
C1 N2 Ni1 120.61(19) . . ?
C1 N1 P1 112.4(2) . . ?
N3 C6 C5 113.4(3) . . ?
N3 C6 C7 121.7(3) . . ?
C7 C6 C5 124.9(3) . . ?
N2 C5 C6 112.0(2) . . ?
N2 C5 C4 122.2(3) . . ?
C4 C5 C6 125.7(3) . . ?
C6 C7 H7 120.5 . . ?
C8 C7 C6 119.0(3) . . ?
C8 C7 H7 120.5 . . ?
N3 C10 H10 119.0 . . ?
N3 C10 C9 121.9(3) . . ?
C9 C10 H10 119.0 . . ?
N2 C1 C2 116.8(3) . . ?
N1 C1 N2 120.0(2) . . ?
N1 C1 C2 123.2(3) . . ?
C1 C2 H2 119.5 . . ?
C3 C2 C1 121.1(3) . . ?
C3 C2 H2 119.5 . . ?
C13 C11 P1 112.7(2) . . ?
C13 C11 C14 110.0(3) . . ?
C13 C11 C12 108.8(3) . . ?
C14 C11 P1 112.6(2) . . ?
C12 C11 P1 103.8(2) . . ?
C12 C11 C14 108.8(4) . . ?
C5 C4 H4 120.8 . . ?
C5 C4 C3 118.4(3) . . ?
C3 C4 H4 120.8 . . ?
C10 C9 H9 120.1 . . ?
C8 C9 C10 119.8(3) . . ?
C8 C9 H9 120.1 . . ?
C17 C15 P1 110.5(2) . . ?
C17 C15 C16 108.1(3) . . ?
C16 C15 P1 103.6(2) . . ?
C18 C15 P1 114.5(3) . . ?
C18 C15 C17 109.7(3) . . ?
C18 C15 C16 110.1(3) . . ?
C11 C13 H13A 109.5 . . ?
C11 C13 H13B 109.5 . . ?
C11 C13 H13C 109.5 . . ?
H13A C13 H13B 109.5 . . ?
H13A C13 H13C 109.5 . . ?
H13B C13 H13C 109.5 . . ?
C7 C8 H8 120.5 . . ?
C9 C8 C7 119.0(3) . . ?
C9 C8 H8 120.5 . . ?
C2 C3 C4 120.2(3) . . ?
C2 C3 H3 119.9 . . ?
C4 C3 H3 119.9 . . ?
C15 C17 H17A 109.5 . . ?
C15 C17 H17B 109.5 . . ?
C15 C17 H17C 109.5 . . ?
H17A C17 H17B 109.5 . . ?
H17A C17 H17C 109.5 . . ?
H17B C17 H17C 109.5 . . ?
C11 C14 H14A 109.5 . . ?
C11 C14 H14B 109.5 . . ?
C11 C14 H14C 109.5 . . ?
H14A C14 H14B 109.5 . . ?
H14A C14 H14C 109.5 . . ?
H14B C14 H14C 109.5 . . ?
C15 C16 H16A 109.5 . . ?
C15 C16 H16B 109.5 . . ?
C15 C16 H16C 109.5 . . ?
H16A C16 H16B 109.5 . . ?
H16A C16 H16C 109.5 . . ?
H16B C16 H16C 109.5 . . ?
C15 C18 H18A 109.5 . . ?
C15 C18 H18B 109.5 . . ?
C15 C18 H18C 109.5 . . ?
H18A C18 H18B 109.5 . . ?
H18A C18 H18C 109.5 . . ?
H18B C18 H18C 109.5 . . ?
C11 C12 H12A 109.5 . . ?
C11 C12 H12B 109.5 . . ?
C11 C12 H12C 109.5 . . ?
H12A C12 H12B 109.5 . . ?
H12A C12 H12C 109.5 . . ?
H12B C12 H12C 109.5 . . ?

loop_
_geom_bond_atom_site_label_1
_geom_bond_atom_site_label_2
_geom_bond_distance
_geom_bond_site_symmetry_2
_geom_bond_publ_flag
Ni1 P1 2.1722(9) . ?
Ni1 Cl1 2.1569(8) . ?
Ni1 N3 1.976(3) . ?
Ni1 N2 1.852(2) . ?
P1 N1 1.669(2) . ?
P1 C11 1.864(3) . ?
P1 C15 1.859(3) . ?
N3 C6 1.360(4) . ?
N3 C10 1.346(4) . ?
N2 C5 1.362(4) . ?
N2 C1 1.387(4) . ?
N1 C1 1.321(4) . ?
C6 C5 1.467(4) . ?
C6 C7 1.392(4) . ?
C5 C4 1.366(4) . ?
C7 H7 0.9500 . ?
C7 C8 1.387(5) . ?
C10 H10 0.9500 . ?
C10 C9 1.385(5) . ?
C1 C2 1.435(4) . ?
C2 H2 0.9500 . ?
C2 C3 1.359(5) . ?
C11 C13 1.520(5) . ?
C11 C14 1.526(5) . ?
C11 C12 1.525(5) . ?
C4 H4 0.9500 . ?
C4 C3 1.407(5) . ?
C9 H9 0.9500 . ?
C9 C8 1.375(5) . ?
C15 C17 1.537(5) . ?
C15 C16 1.540(5) . ?
C15 C18 1.521(5) . ?
C13 H13A 0.9800 . ?
C13 H13B 0.9800 . ?
C13 H13C 0.9800 . ?
C8 H8 0.9500 . ?
C3 H3 0.9500 . ?
C17 H17A 0.9800 . ?
C17 H17B 0.9800 . ?
C17 H17C 0.9800 . ?
C14 H14A 0.9800 . ?
C14 H14B 0.9800 . ?
C14 H14C 0.9800 . ?
C16 H16A 0.9800 . ?
C16 H16B 0.9800 . ?
C16 H16C 0.9800 . ?
C18 H18A 0.9800 . ?
C18 H18B 0.9800 . ?
C18 H18C 0.9800 . ?
C12 H12A 0.9800 . ?
C12 H12B 0.9800 . ?
C12 H12C 0.9800 . ?
